data_7027568
loop_
_publ_author_name
'Huy, Ngoc Hoa Tran'
'Ricard, Louis'
'Mathey, Fran\,cois'

_publ_section_title
;
 Synthesis and structure of 2,2&#x2032;-biphosphirenes
;
_journal_issue 15
_journal_name_full 'Journal of the Chemical Society, Dalton Transactions'
_journal_page_first 2409
_journal_paper_doi 10.1039/a904150h
_journal_year 1999
_chemical_formula_sum 'C32 H28 O10 P2 Si2 W2'
_chemical_formula_weight 1058.36
_chemical_name_systematic
;
 ?
;
_space_group_IT_number 14
_symmetry_space_group_name_Hall '-P 2yn'
_symmetry_space_group_name_H-M 'P 1 21/n 1'
_atom_sites_solution_hydrogens geom
_atom_sites_solution_primary direct
_atom_sites_solution_secondary difmap
_audit_creation_method SHELXL-97
_cell_angle_alpha 90.00
_cell_angle_beta 104.2090(6)
_cell_angle_gamma 90.00
_cell_formula_units_Z 4
_cell_length_a 12.0110(2)
_cell_length_b 17.3150(2)
_cell_length_c 18.9720(3)
_cell_measurement_reflns_used 451
_cell_measurement_temperature 150.0(1)
_cell_measurement_theta_max 20.0
_cell_measurement_theta_min 3.0
_cell_volume 3824.91(10)
_computing_structure_refinement 'SHELXL-97 (Sheldrick, 1997)'
_computing_structure_solution 'SHELXS-97 (Sheldrick, 1990)'
_diffrn_ambient_temperature 150.0(1)
_diffrn_measured_fraction_theta_full 0.999
_diffrn_measured_fraction_theta_max 0.999
_diffrn_measurement_device_type KappaCCD
_diffrn_radiation_monochromator graphite
_diffrn_radiation_source 'fine-focus sealed tube'
_diffrn_radiation_type MoK\a
_diffrn_radiation_wavelength 0.71070
_diffrn_reflns_av_R_equivalents 0.0000
_diffrn_reflns_av_sigmaI/netI 0.0263
_diffrn_reflns_limit_h_max 14
_diffrn_reflns_limit_h_min 0
_diffrn_reflns_limit_k_max 21
_diffrn_reflns_limit_k_min 0
_diffrn_reflns_limit_l_max 22
_diffrn_reflns_limit_l_min -23
_diffrn_reflns_number 7801
_diffrn_reflns_theta_full 26.36
_diffrn_reflns_theta_max 26.36
_diffrn_reflns_theta_min 1.62
_exptl_absorpt_coefficient_mu 6.207
_exptl_absorpt_correction_type none
_exptl_crystal_colour orange
_exptl_crystal_density_diffrn 1.838
_exptl_crystal_density_method 'not measured'
_exptl_crystal_description plate
_exptl_crystal_F_000 2024
_exptl_crystal_size_max 0.22
_exptl_crystal_size_mid 0.20
_exptl_crystal_size_min 0.18
_refine_diff_density_max 0.858
_refine_diff_density_min -1.014
_refine_diff_density_rms 0.120
_refine_ls_extinction_method none
_refine_ls_goodness_of_fit_ref 1.169
_refine_ls_hydrogen_treatment mixed
_refine_ls_matrix_type full
_refine_ls_number_parameters 433
_refine_ls_number_reflns 7801
_refine_ls_number_restraints 0
_refine_ls_restrained_S_all 1.169
_refine_ls_R_factor_all 0.0227
_refine_ls_R_factor_gt 0.0200
_refine_ls_shift/su_max 0.002
_refine_ls_shift/su_mean 0.000
_refine_ls_structure_factor_coef Fsqd
_refine_ls_weighting_details 'calc w=1/[\s^2^(Fo^2^)+(0.0237P)^2^+6.7633P] where P=(Fo^2^+2Fc^2^)/3'
_refine_ls_weighting_scheme calc
_refine_ls_wR_factor_gt 0.0558
_refine_ls_wR_factor_ref 0.0612
_reflns_number_gt 7249
_reflns_number_total 7801
_reflns_threshold_expression 2sigma(I)
_cod_data_source_file 904150hsup1.cif
_cod_data_source_block w2p2-rac
_cod_database_code 7027568

loop_
_symmetry_equiv_pos_as_xyz
'x, y, z'
'-x+1/2, y+1/2, -z+1/2'
'-x, -y, -z'
'x-1/2, -y-1/2, z-1/2'

loop_
_atom_site_label
_atom_site_type_symbol
_atom_site_fract_x
_atom_site_fract_y
_atom_site_fract_z
_atom_site_U_iso_or_equiv
_atom_site_adp_type
_atom_site_occupancy
_atom_site_symmetry_multiplicity
_atom_site_calc_flag
_atom_site_refinement_flags
W1 W 0.037214(12) 0.190785(8) 0.070935(8) 0.01814(5) Uani 1 1 d .
W2 W -0.377341(12) 0.264673(8) 0.260326(8) 0.01773(5) Uani 1 1 d .
P1 P 0.07502(8) 0.29743(5) 0.16121(5) 0.01682(18) Uani 1 1 d .
P2 P -0.25293(8) 0.37665(5) 0.24649(5) 0.01639(18) Uani 1 1 d .
Si1 Si 0.13001(8) 0.29072(6) 0.35390(5) 0.0194(2) Uani 1 1 d .
Si2 Si -0.25716(8) 0.46878(6) 0.07763(6) 0.0197(2) Uani 1 1 d .
O1 O 0.0378(3) 0.32088(18) -0.04791(17) 0.0385(7) Uani 1 1 d .
O2 O 0.3020(3) 0.1478(2) 0.0962(2) 0.0533(10) Uani 1 1 d .
O3 O -0.0117(3) 0.06616(18) -0.05400(17) 0.0413(8) Uani 1 1 d .
O4 O 0.0237(3) 0.0660(2) 0.19199(19) 0.0467(8) Uani 1 1 d .
O5 O -0.2269(2) 0.22752(17) 0.05697(17) 0.0342(7) Uani 1 1 d .
O6 O -0.1786(3) 0.15829(18) 0.22894(18) 0.0406(8) Uani 1 1 d .
O7 O -0.4949(3) 0.26371(19) 0.09016(17) 0.0380(7) Uani 1 1 d .
O8 O -0.5190(3) 0.11650(17) 0.27941(19) 0.0435(8) Uani 1 1 d .
O9 O -0.5820(3) 0.36466(19) 0.29296(17) 0.0408(8) Uani 1 1 d .
O10 O -0.2536(3) 0.26508(18) 0.42926(16) 0.0367(7) Uani 1 1 d .
C1 C 0.0606(3) 0.30026(19) 0.25478(19) 0.0179(7) Uani 1 1 d .
C2 C -0.0286(3) 0.3312(2) 0.20775(19) 0.0174(7) Uani 1 1 d .
C3 C -0.1368(3) 0.36675(19) 0.20317(19) 0.0168(7) Uani 1 1 d .
C4 C -0.2173(3) 0.4110(2) 0.16319(19) 0.0189(7) Uani 1 1 d .
C5 C 0.1700(3) 0.3774(2) 0.15359(19) 0.0196(7) Uani 1 1 d .
C6 C 0.1623(3) 0.4482(2) 0.1877(2) 0.0242(8) Uani 1 1 d .
H6 H 0.1018 0.4573 0.2116 0.050 Uiso 1 1 d R
C7 C 0.2426(4) 0.5056(2) 0.1874(2) 0.0304(9) Uani 1 1 d .
H7 H 0.2333 0.5534 0.2096 0.050 Uiso 1 1 d R
C8 C 0.3317(4) 0.4934(2) 0.1538(2) 0.0308(9) Uani 1 1 d .
H8 H 0.3907 0.5332 0.1570 0.050 Uiso 1 1 d R
C9 C 0.3373(3) 0.4247(2) 0.1182(2) 0.0285(9) Uani 1 1 d .
H9 H 0.3958 0.4162 0.0926 0.050 Uiso 1 1 d R
C10 C 0.2572(3) 0.3668(2) 0.1181(2) 0.0245(8) Uani 1 1 d .
H10 H 0.2625 0.3201 0.0922 0.050 Uiso 1 1 d R
C11 C -0.2095(3) 0.45048(19) 0.3162(2) 0.0186(7) Uani 1 1 d .
C12 C -0.2724(4) 0.4597(2) 0.3684(2) 0.0294(9) Uani 1 1 d .
H12 H -0.3404 0.4298 0.3653 0.050 Uiso 1 1 d R
C13 C -0.2357(4) 0.5125(3) 0.4250(3) 0.0378(11) Uani 1 1 d .
H13 H -0.2815 0.5192 0.4598 0.050 Uiso 1 1 d R
C14 C -0.1377(4) 0.5550(2) 0.4307(2) 0.0361(10) Uani 1 1 d .
H14 H -0.1109 0.5914 0.4698 0.050 Uiso 1 1 d R
C15 C -0.0754(3) 0.5465(2) 0.3779(2) 0.0307(9) Uani 1 1 d .
H15 H -0.0070 0.5755 0.3827 0.050 Uiso 1 1 d R
C16 C -0.1116(3) 0.4944(2) 0.3214(2) 0.0261(8) Uani 1 1 d .
H16 H -0.0669 0.4896 0.2846 0.050 Uiso 1 1 d R
C17 C 0.2390(4) 0.2133(3) 0.3641(3) 0.0373(10) Uani 1 1 d .
H17A H 0.2950 0.2272 0.3391 0.050 Uiso 1 1 d R
H17B H 0.2009 0.1660 0.3437 0.050 Uiso 1 1 d R
H17C H 0.2732 0.2052 0.4147 0.050 Uiso 1 1 d R
C18 C 0.1952(3) 0.3858(2) 0.3836(2) 0.0284(8) Uani 1 1 d .
H18A H 0.2558 0.3965 0.3600 0.050 Uiso 1 1 d R
H18B H 0.2283 0.3848 0.4359 0.050 Uiso 1 1 d R
H18C H 0.1387 0.4255 0.3727 0.050 Uiso 1 1 d R
C19 C 0.0138(4) 0.2685(3) 0.4002(2) 0.0355(10) Uani 1 1 d .
H19A H -0.0215 0.2197 0.3843 0.050 Uiso 1 1 d R
H19B H -0.0458 0.3082 0.3889 0.050 Uiso 1 1 d R
H19C H 0.0438 0.2676 0.4520 0.050 Uiso 1 1 d R
C21 C -0.1289(4) 0.4718(3) 0.0400(3) 0.0446(12) Uani 1 1 d .
H21A H -0.1104 0.4197 0.0272 0.050 Uiso 1 1 d R
H21B H -0.0654 0.4930 0.0740 0.050 Uiso 1 1 d R
H21C H -0.1453 0.5024 -0.0043 0.050 Uiso 1 1 d R
C22 C -0.3795(3) 0.4178(2) 0.0165(2) 0.0271(8) Uani 1 1 d .
H22A H -0.3540 0.3678 0.0055 0.050 Uiso 1 1 d R
H22B H -0.4040 0.4473 -0.0274 0.050 Uiso 1 1 d R
H22C H -0.4401 0.4132 0.0403 0.050 Uiso 1 1 d R
C23 C -0.2993(4) 0.5664(2) 0.1017(3) 0.0423(11) Uani 1 1 d .
H23A H -0.2335 0.5908 0.1334 0.050 Uiso 1 1 d R
H23B H -0.3597 0.5623 0.1259 0.050 Uiso 1 1 d R
H23C H -0.3236 0.5964 0.0582 0.050 Uiso 1 1 d R
C24 C 0.0397(3) 0.2729(2) -0.0051(2) 0.0253(8) Uani 1 1 d .
C25 C 0.2081(4) 0.1647(2) 0.0867(2) 0.0307(9) Uani 1 1 d .
C26 C 0.0285(3) 0.1104(2) 0.1486(2) 0.0275(8) Uani 1 1 d .
C27 C -0.1324(3) 0.2141(2) 0.0610(2) 0.0215(7) Uani 1 1 d .
C28 C 0.0037(3) 0.1105(2) -0.0075(2) 0.0279(8) Uani 1 1 d .
C29 C -0.2493(3) 0.1966(2) 0.2403(2) 0.0250(8) Uani 1 1 d .
C30 C -0.4531(3) 0.2654(2) 0.1504(2) 0.0264(9) Uani 1 1 d .
C31 C -0.4673(3) 0.1709(2) 0.2723(2) 0.0279(9) Uani 1 1 d .
C32 C -0.5074(3) 0.3308(2) 0.2799(2) 0.0272(8) Uani 1 1 d .
C33 C -0.2978(3) 0.2650(2) 0.3693(2) 0.0260(9) Uani 1 1 d .

loop_
_atom_site_aniso_label
_atom_site_aniso_U_11
_atom_site_aniso_U_22
_atom_site_aniso_U_33
_atom_site_aniso_U_23
_atom_site_aniso_U_13
_atom_site_aniso_U_12
W1 0.01779(8) 0.02087(8) 0.01654(8) -0.00209(5) 0.00568(6) 0.00287(5)
W2 0.01733(8) 0.01903(8) 0.01910(9) -0.00102(5) 0.00879(6) -0.00277(5)
P1 0.0155(4) 0.0199(4) 0.0161(5) -0.0009(3) 0.0059(3) 0.0004(3)
P2 0.0161(4) 0.0171(4) 0.0178(4) -0.0011(3) 0.0078(3) -0.0008(3)
Si1 0.0196(5) 0.0229(5) 0.0159(5) 0.0010(4) 0.0045(4) 0.0015(4)
Si2 0.0190(5) 0.0205(5) 0.0196(5) 0.0030(4) 0.0048(4) -0.0002(4)
O1 0.0442(18) 0.0408(18) 0.0341(18) 0.0107(14) 0.0168(15) 0.0082(14)
O2 0.0266(18) 0.051(2) 0.083(3) 0.0026(19) 0.0148(17) 0.0126(15)
O3 0.057(2) 0.0348(17) 0.0297(17) -0.0120(14) 0.0071(15) 0.0063(15)
O4 0.049(2) 0.048(2) 0.045(2) 0.0211(17) 0.0149(16) 0.0106(16)
O5 0.0218(15) 0.0386(17) 0.0413(19) -0.0019(14) 0.0062(13) 0.0028(12)
O6 0.0358(17) 0.0392(18) 0.051(2) -0.0012(15) 0.0187(15) 0.0096(14)
O7 0.0389(18) 0.052(2) 0.0239(18) -0.0020(14) 0.0086(14) -0.0065(14)
O8 0.0481(19) 0.0302(16) 0.058(2) -0.0040(15) 0.0242(17) -0.0195(14)
O9 0.0304(16) 0.057(2) 0.0388(18) -0.0052(15) 0.0157(14) 0.0141(15)
O10 0.0342(17) 0.055(2) 0.0219(17) 0.0004(13) 0.0086(13) -0.0057(14)
C1 0.0185(17) 0.0180(17) 0.0180(18) -0.0011(13) 0.0062(14) -0.0024(13)
C2 0.0195(17) 0.0192(17) 0.0159(17) -0.0008(14) 0.0088(14) -0.0020(14)
C3 0.0186(17) 0.0183(17) 0.0154(17) -0.0043(13) 0.0076(14) -0.0047(13)
C4 0.0181(17) 0.0214(17) 0.0189(18) -0.0014(14) 0.0076(14) -0.0010(14)
C5 0.0181(17) 0.0238(18) 0.0165(18) 0.0029(14) 0.0038(14) 0.0005(14)
C6 0.0268(19) 0.0244(19) 0.024(2) 0.0005(15) 0.0110(16) 0.0010(15)
C7 0.035(2) 0.030(2) 0.031(2) 0.0002(17) 0.0145(18) -0.0024(17)
C8 0.029(2) 0.032(2) 0.032(2) 0.0049(18) 0.0094(18) -0.0074(17)
C9 0.024(2) 0.036(2) 0.030(2) 0.0060(18) 0.0157(17) 0.0003(17)
C10 0.0226(19) 0.027(2) 0.024(2) 0.0016(16) 0.0072(16) 0.0032(15)
C11 0.0221(18) 0.0145(16) 0.0199(18) -0.0025(14) 0.0063(14) 0.0008(13)
C12 0.031(2) 0.031(2) 0.032(2) -0.0130(17) 0.0185(18) -0.0065(17)
C13 0.045(3) 0.038(2) 0.038(3) -0.017(2) 0.025(2) -0.007(2)
C14 0.043(3) 0.032(2) 0.032(2) -0.0160(18) 0.007(2) -0.0027(19)
C15 0.026(2) 0.031(2) 0.036(2) -0.0059(18) 0.0095(18) -0.0056(17)
C16 0.0237(19) 0.027(2) 0.030(2) -0.0025(16) 0.0111(16) -0.0010(15)
C17 0.039(3) 0.035(2) 0.036(3) 0.002(2) 0.006(2) 0.011(2)
C18 0.032(2) 0.030(2) 0.023(2) -0.0046(16) 0.0068(17) 0.0003(17)
C19 0.032(2) 0.052(3) 0.025(2) 0.0091(19) 0.0116(18) -0.0021(19)
C21 0.026(2) 0.075(4) 0.034(3) 0.025(2) 0.0109(19) 0.003(2)
C22 0.028(2) 0.029(2) 0.024(2) 0.0021(16) 0.0072(16) -0.0035(16)
C23 0.055(3) 0.024(2) 0.039(3) -0.0047(19) -0.005(2) 0.008(2)
C24 0.025(2) 0.031(2) 0.022(2) 0.0003(17) 0.0102(16) 0.0082(16)
C25 0.029(2) 0.027(2) 0.037(2) -0.0018(18) 0.0110(18) 0.0047(17)
C26 0.0236(19) 0.031(2) 0.027(2) 0.0012(18) 0.0056(16) 0.0059(16)
C27 0.023(2) 0.0256(19) 0.0159(18) -0.0018(15) 0.0053(15) -0.0010(15)
C28 0.029(2) 0.033(2) 0.023(2) -0.0040(17) 0.0097(16) 0.0030(17)
C29 0.027(2) 0.0224(19) 0.029(2) 0.0025(15) 0.0123(17) -0.0024(15)
C30 0.026(2) 0.028(2) 0.028(2) -0.0013(16) 0.0107(17) -0.0049(15)
C31 0.029(2) 0.033(2) 0.025(2) -0.0024(17) 0.0126(17) -0.0054(17)
C32 0.0232(19) 0.033(2) 0.025(2) -0.0009(17) 0.0063(16) -0.0052(17)
C33 0.0222(19) 0.034(2) 0.026(2) -0.0034(16) 0.0147(17) -0.0055(16)

loop_
_atom_type_symbol
_atom_type_description
_atom_type_scat_dispersion_real
_atom_type_scat_dispersion_imag
_atom_type_scat_source
W W -0.8490 6.8722 'International Tables Vol C Tables 4.2.6.8 and 6.1.1.4'
P P 0.1023 0.0942 'International Tables Vol C Tables 4.2.6.8 and 6.1.1.4'
C C 0.0033 0.0016 'International Tables Vol C Tables 4.2.6.8 and 6.1.1.4'
O O 0.0106 0.0060 'International Tables Vol C Tables 4.2.6.8 and 6.1.1.4'
Si Si 0.0817 0.0704 'International Tables Vol C Tables 4.2.6.8 and 6.1.1.4'
H H 0.0000 0.0000 'International Tables Vol C Tables 4.2.6.8 and 6.1.1.4'

loop_
_geom_angle_atom_site_label_1
_geom_angle_atom_site_label_2
_geom_angle_atom_site_label_3
_geom_angle
C28 W1 C24 89.61(16)
C28 W1 C27 93.11(15)
C24 W1 C27 89.10(15)
C28 W1 C26 91.49(17)
C24 W1 C26 177.48(15)
C27 W1 C26 88.57(15)
C28 W1 C25 88.10(16)
C24 W1 C25 93.93(16)
C27 W1 C25 176.75(16)
C26 W1 C25 88.38(16)
C28 W1 P1 175.89(12)
C24 W1 P1 86.42(11)
C27 W1 P1 85.79(11)
C26 W1 P1 92.44(12)
C25 W1 P1 93.22(12)
C31 W2 C32 88.62(16)
C31 W2 C29 90.28(15)
C32 W2 C29 178.85(15)
C31 W2 C33 91.07(16)
C32 W2 C33 90.14(16)
C29 W2 C33 90.23(16)
C31 W2 C30 90.20(16)
C32 W2 C30 90.78(16)
C29 W2 C30 88.88(16)
C33 W2 C30 178.45(14)
C31 W2 P2 176.16(12)
C32 W2 P2 95.04(11)
C29 W2 P2 86.06(10)
C33 W2 P2 87.77(11)
C30 W2 P2 90.91(11)
C2 P1 C5 108.35(16)
C2 P1 C1 43.04(16)
C5 P1 C1 105.50(16)
C2 P1 W1 123.45(12)
C5 P1 W1 121.49(12)
C1 P1 W1 130.20(11)
C3 P2 C11 106.47(16)
C3 P2 C4 42.59(16)
C11 P2 C4 108.19(16)
C3 P2 W2 121.76(11)
C11 P2 W2 122.69(12)
C4 P2 W2 127.84(12)
C18 Si1 C17 112.2(2)
C18 Si1 C19 110.5(2)
C17 Si1 C19 113.2(2)
C18 Si1 C1 106.22(17)
C17 Si1 C1 107.39(19)
C19 Si1 C1 106.98(18)
C21 Si2 C23 111.9(2)
C21 Si2 C22 112.3(2)
C23 Si2 C22 111.4(2)
C21 Si2 C4 106.85(18)
C23 Si2 C4 107.57(19)
C22 Si2 C4 106.43(17)
C2 C1 P1 67.1(2)
C2 C1 Si1 143.1(3)
P1 C1 Si1 148.3(2)
C1 C2 C3 142.3(3)
C1 C2 P1 69.9(2)
C3 C2 P1 147.8(3)
C4 C3 C2 144.8(3)
C4 C3 P2 70.4(2)
C2 C3 P2 144.7(3)
C3 C4 P2 67.0(2)
C3 C4 Si2 143.9(3)
P2 C4 Si2 149.1(2)
C10 C5 C6 118.9(3)
C10 C5 P1 119.9(3)
C6 C5 P1 121.0(3)
C7 C6 C5 120.1(3)
C7 C6 H6 119.5
C5 C6 H6 120.4
C6 C7 C8 120.5(4)
C6 C7 H7 117.8
C8 C7 H7 121.7
C9 C8 C7 119.5(4)
C9 C8 H8 121.1
C7 C8 H8 119.4
C8 C9 C10 120.4(3)
C8 C9 H9 120.8
C10 C9 H9 118.8
C9 C10 C5 120.5(4)
C9 C10 H10 118.5
C5 C10 H10 120.9
C16 C11 C12 119.1(3)
C16 C11 P2 121.7(3)
C12 C11 P2 119.2(3)
C11 C12 C13 119.8(4)
C11 C12 H12 119.9
C13 C12 H12 120.4
C14 C13 C12 121.1(4)
C14 C13 H13 120.3
C12 C13 H13 118.6
C13 C14 C15 119.2(4)
C13 C14 H14 122.0
C15 C14 H14 118.8
C16 C15 C14 120.1(4)
C16 C15 H15 121.2
C14 C15 H15 118.7
C11 C16 C15 120.8(4)
C11 C16 H16 120.4
C15 C16 H16 118.8
Si1 C17 H17A 109.6
Si1 C17 H17B 108.5
H17A C17 H17B 109.8
Si1 C17 H17C 109.2
H17A C17 H17C 111.0
H17B C17 H17C 108.7
Si1 C18 H18A 110.0
Si1 C18 H18B 109.3
H18A C18 H18B 108.1
Si1 C18 H18C 110.5
H18A C18 H18C 109.9
H18B C18 H18C 109.0
Si1 C19 H19A 110.9
Si1 C19 H19B 110.2
H19A C19 H19B 107.9
Si1 C19 H19C 110.5
H19A C19 H19C 109.5
H19B C19 H19C 107.8
Si2 C21 H21A 109.4
Si2 C21 H21B 110.9
H21A C21 H21B 109.6
Si2 C21 H21C 109.7
H21A C21 H21C 107.4
H21B C21 H21C 109.7
Si2 C22 H22A 108.6
Si2 C22 H22B 108.4
H22A C22 H22B 109.8
Si2 C22 H22C 109.0
H22A C22 H22C 110.6
H22B C22 H22C 110.5
Si2 C23 H23A 108.8
Si2 C23 H23B 109.7
H23A C23 H23B 109.7
Si2 C23 H23C 109.0
H23A C23 H23C 109.2
H23B C23 H23C 110.4
O1 C24 W1 177.6(3)
O2 C25 W1 177.6(4)
O4 C26 W1 179.6(4)
O5 C27 W1 178.5(3)
O3 C28 W1 176.7(4)
O6 C29 W2 179.5(4)
O7 C30 W2 178.2(3)
O8 C31 W2 179.8(5)
O9 C32 W2 176.3(4)
O10 C33 W2 179.7(4)

loop_
_geom_bond_atom_site_label_1
_geom_bond_atom_site_label_2
_geom_bond_distance
W1 C28 2.003(4)
W1 C24 2.030(4)
W1 C27 2.039(4)
W1 C26 2.048(4)
W1 C25 2.050(4)
W1 P1 2.4835(9)
W2 C31 1.994(4)
W2 C32 2.043(4)
W2 C29 2.047(4)
W2 C33 2.054(4)
W2 C30 2.060(4)
W2 P2 2.5008(9)
P1 C2 1.791(3)
P1 C5 1.822(4)
P1 C1 1.826(4)
P2 C3 1.793(3)
P2 C11 1.821(4)
P2 C4 1.835(4)
Si1 C18 1.850(4)
Si1 C17 1.850(4)
Si1 C19 1.863(4)
Si1 C1 1.868(4)
Si2 C21 1.851(4)
Si2 C23 1.853(4)
Si2 C22 1.856(4)
Si2 C4 1.867(4)
O1 C24 1.159(5)
O2 C25 1.136(5)
O3 C28 1.150(5)
O4 C26 1.138(5)
O5 C27 1.143(5)
O6 C29 1.138(5)
O7 C30 1.131(5)
O8 C31 1.154(5)
O9 C32 1.147(5)
O10 C33 1.130(5)
C1 C2 1.327(5)
C2 C3 1.421(5)
C3 C4 1.318(5)
C5 C10 1.390(5)
C5 C6 1.399(5)
C6 C7 1.387(5)
C6 H6 0.9593
C7 C8 1.389(6)
C7 H7 0.9476
C8 C9 1.378(6)
C8 H8 0.9796
C9 C10 1.389(5)
C9 H9 0.9585
C10 H10 0.9564
C11 C16 1.384(5)
C11 C12 1.395(5)
C12 C13 1.396(6)
C12 H12 0.9566
C13 C14 1.369(6)
C13 H13 0.9645
C14 C15 1.397(6)
C14 H14 0.9664
C15 C16 1.387(6)
C15 H15 0.9480
C16 H16 0.9832
C17 H17A 0.9444
C17 H17B 0.9711
C17 H17C 0.9573
C18 H18A 0.9615
C18 H18B 0.9743
C18 H18C 0.9523
C19 H19A 0.9602
C19 H19B 0.9775
C19 H19C 0.9602
C21 H21A 0.9740
C21 H21B 0.9439
C21 H21C 0.9719
C22 H22A 0.9583
C22 H22B 0.9596
C22 H22C 0.9494
C23 H23A 0.9651
C23 H23B 0.9517
C23 H23C 0.9580
